data_7030086
loop_
_publ_author_name
'Fern\'andez-Anca, Dami\'an'
'Garc\'ia-Seijo, M In\'es'
'Garc\'ia-Fern\'andez, M Esther'

_publ_section_title
;
 Tuneable reactivity with PPh3 and SnX2 of four- and five-coordinate
 Pd(II) and Pt(II) complexes containing polyphosphines.
;
_journal_issue 28
_journal_name_full 'Dalton transactions (Cambridge, England : 2003)'
_journal_page_first 10221
_journal_page_last 10232
_journal_paper_doi 10.1039/c3dt32611j
_journal_volume 42
_journal_year 2013
_chemical_formula_moiety 'C42 H42 I P4 Pt, Cl'
_chemical_formula_sum 'C42 H42 Cl I P4 Pt'
_chemical_formula_weight 1028.08
_chemical_name_systematic
; 
 ? 
;
_space_group_IT_number 2
_symmetry_cell_setting triclinic
_symmetry_Int_Tables_number 2
_symmetry_space_group_name_Hall '-P 1'
_symmetry_space_group_name_H-M 'P -1'
_atom_sites_solution_hydrogens geom
_atom_sites_solution_primary direct
_atom_sites_solution_secondary difmap
_audit_creation_method SHELXL-97
_cell_angle_alpha 102.299(16)
_cell_angle_beta 96.27(2)
_cell_angle_gamma 105.010(18)
_cell_formula_units_Z 2
_cell_length_a 10.259(3)
_cell_length_b 10.609(3)
_cell_length_c 20.307(6)
_cell_measurement_reflns_used 46
_cell_measurement_temperature 220(2)
_cell_measurement_theta_max 17.5
_cell_measurement_theta_min 15
_cell_volume 2053.9(11)
_computing_cell_refinement 'Stoe DIF4 Software'
_computing_data_collection 'Stoe DIF4 Software'
_computing_data_reduction 'Stoe REDU4 Software'
_computing_molecular_graphics 'Siemens SHELXTL'
_computing_publication_material 'SHELXL-97 (Sheldrick, 2008)'
_computing_structure_refinement 'SHELXL-97 (Sheldrick, 2008)'
_computing_structure_solution 'SHELXS-97 (Sheldrick, 2008)'
_diffrn_ambient_temperature 220(2)
_diffrn_measured_fraction_theta_full 0.998
_diffrn_measured_fraction_theta_max 0.998
_diffrn_measurement_device_type Stoe
_diffrn_measurement_method 'omega scans'
_diffrn_radiation_monochromator graphite
_diffrn_radiation_source 'fine-focus sealed tube'
_diffrn_radiation_type MoK\a
_diffrn_radiation_wavelength 0.71073
_diffrn_reflns_av_R_equivalents 0.0935
_diffrn_reflns_av_sigmaI/netI 0.0652
_diffrn_reflns_limit_h_max 12
_diffrn_reflns_limit_h_min -12
_diffrn_reflns_limit_k_max 12
_diffrn_reflns_limit_k_min -12
_diffrn_reflns_limit_l_max 24
_diffrn_reflns_limit_l_min 0
_diffrn_reflns_number 9154
_diffrn_reflns_theta_full 24.98
_diffrn_reflns_theta_max 24.98
_diffrn_reflns_theta_min 2.53
_exptl_absorpt_coefficient_mu 4.417
_exptl_absorpt_correction_T_max 0.4874
_exptl_absorpt_correction_T_min 0.3070
_exptl_absorpt_correction_type psi-scan
_exptl_absorpt_process_details 'ABSP (North et al., 1968)'
_exptl_crystal_colour orange
_exptl_crystal_density_diffrn 1.662
_exptl_crystal_density_method 'not measured'
_exptl_crystal_description plate
_exptl_crystal_F_000 1004
_exptl_crystal_size_max 0.35
_exptl_crystal_size_mid 0.35
_exptl_crystal_size_min 0.19
_refine_diff_density_max 2.078
_refine_diff_density_min -1.133
_refine_diff_density_rms 0.147
_refine_ls_extinction_method none
_refine_ls_goodness_of_fit_ref 1.011
_refine_ls_hydrogen_treatment constr
_refine_ls_matrix_type full
_refine_ls_number_parameters 442
_refine_ls_number_reflns 7208
_refine_ls_number_restraints 0
_refine_ls_restrained_S_all 1.011
_refine_ls_R_factor_all 0.0616
_refine_ls_R_factor_gt 0.0426
_refine_ls_shift/su_max 0.003
_refine_ls_shift/su_mean 0.000
_refine_ls_structure_factor_coef Fsqd
_refine_ls_weighting_details 'calc w=1/[\s^2^(Fo^2^)+(0.0477P)^2^+0.0000P] where P=(Fo^2^+2Fc^2^)/3'
_refine_ls_weighting_scheme calc
_refine_ls_wR_factor_gt 0.0888
_refine_ls_wR_factor_ref 0.0969
_reflns_number_gt 5668
_reflns_number_total 7208
_reflns_threshold_expression >2sigma(I)
_cod_data_source_file c3dt32611j.cif
_cod_data_source_block 13egac04
_cod_original_cell_volume 2053.9(10)
_cod_database_code 7030086

loop_
_symmetry_equiv_pos_as_xyz
'x, y, z'
'-x, -y, -z'

loop_
_atom_site_label
_atom_site_type_symbol
_atom_site_fract_x
_atom_site_fract_y
_atom_site_fract_z
_atom_site_U_iso_or_equiv
_atom_site_adp_type
_atom_site_occupancy
_atom_site_symmetry_multiplicity
_atom_site_calc_flag
_atom_site_refinement_flags
Pt1 Pt 0.34257(3) 0.59455(3) 0.244424(15) 0.02169(9) Uani 1 1 d .
I1 I 0.18548(6) 0.40578(5) 0.13284(3) 0.04094(16) Uani 1 1 d .
P1 P 0.47949(19) 0.74498(18) 0.33574(10) 0.0240(4) Uani 1 1 d .
Cl1 Cl 0.7647(2) 1.03699(19) 0.47381(10) 0.0339(4) Uani 1 1 d .
P2 P 0.38910(19) 0.77461(18) 0.18948(10) 0.0234(4) Uani 1 1 d .
P3 P 0.49326(19) 0.46752(18) 0.26041(10) 0.0238(4) Uani 1 1 d .
P4 P 0.16588(19) 0.60251(18) 0.31139(10) 0.0234(4) Uani 1 1 d .
C121 C 0.5638(7) 0.8955(7) 0.3102(4) 0.0278(17) Uani 1 1 d .
H12A H 0.5976 0.9722 0.3505 0.033 Uiso 1 1 calc R
H12B H 0.6423 0.8820 0.2891 0.033 Uiso 1 1 calc R
C122 C 0.4635(8) 0.9245(7) 0.2598(4) 0.0305(18) Uani 1 1 d .
H12C H 0.5105 1.0000 0.2423 0.037 Uiso 1 1 calc R
H12D H 0.3910 0.9495 0.2825 0.037 Uiso 1 1 calc R
C131 C 0.6098(8) 0.6798(7) 0.3715(4) 0.0313(18) Uani 1 1 d .
H13A H 0.6901 0.7546 0.3961 0.038 Uiso 1 1 calc R
H13B H 0.5744 0.6289 0.4039 0.038 Uiso 1 1 calc R
C132 C 0.6506(7) 0.5880(7) 0.3136(4) 0.0329(19) Uani 1 1 d .
H13C H 0.7090 0.5397 0.3325 0.039 Uiso 1 1 calc R
H13D H 0.7019 0.6417 0.2860 0.039 Uiso 1 1 calc R
C141 C 0.3822(8) 0.7941(8) 0.4012(4) 0.0327(18) Uani 1 1 d .
H14A H 0.4411 0.8226 0.4462 0.039 Uiso 1 1 calc R
H14B H 0.3519 0.8709 0.3934 0.039 Uiso 1 1 calc R
C142 C 0.2582(8) 0.6780(8) 0.4003(4) 0.0318(18) Uani 1 1 d .
H14C H 0.1972 0.7110 0.4290 0.038 Uiso 1 1 calc R
H14D H 0.2877 0.6098 0.4187 0.038 Uiso 1 1 calc R
C211 C 0.2627(8) 0.8189(8) 0.1365(4) 0.0318(18) Uani 1 1 d .
C212 C 0.2258(9) 0.9361(9) 0.1564(5) 0.047(2) Uani 1 1 d .
H212 H 0.2634 0.9950 0.1998 0.057 Uiso 1 1 calc R
C213 C 0.1311(10) 0.9664(10) 0.1109(7) 0.069(4) Uani 1 1 d .
H213 H 0.1079 1.0473 0.1234 0.082 Uiso 1 1 calc R
C214 C 0.0738(10) 0.8794(13) 0.0492(6) 0.069(4) Uani 1 1 d .
H214 H 0.0111 0.9008 0.0193 0.083 Uiso 1 1 calc R
C215 C 0.1053(9) 0.7615(12) 0.0299(5) 0.059(3) Uani 1 1 d .
H215 H 0.0634 0.7013 -0.0127 0.071 Uiso 1 1 calc R
C216 C 0.1985(9) 0.7309(10) 0.0728(5) 0.048(2) Uani 1 1 d .
H216 H 0.2197 0.6492 0.0592 0.058 Uiso 1 1 calc R
C221 C 0.5193(7) 0.7763(8) 0.1351(4) 0.0282(17) Uani 1 1 d .
C222 C 0.5973(8) 0.8940(8) 0.1243(4) 0.037(2) Uani 1 1 d .
H222 H 0.5877 0.9765 0.1480 0.045 Uiso 1 1 calc R
C223 C 0.6906(9) 0.8943(9) 0.0792(5) 0.047(2) Uani 1 1 d .
H223 H 0.7458 0.9763 0.0740 0.056 Uiso 1 1 calc R
C224 C 0.7008(9) 0.7735(10) 0.0422(4) 0.044(2) Uani 1 1 d .
H224 H 0.7585 0.7727 0.0093 0.053 Uiso 1 1 calc R
C225 C 0.6265(9) 0.6531(9) 0.0533(4) 0.046(2) Uani 1 1 d .
H225 H 0.6375 0.5710 0.0299 0.055 Uiso 1 1 calc R
C226 C 0.5341(8) 0.6545(8) 0.0999(4) 0.0347(19) Uani 1 1 d .
H226 H 0.4825 0.5730 0.1072 0.042 Uiso 1 1 calc R
C311 C 0.4389(8) 0.3429(7) 0.3095(4) 0.0258(16) Uani 1 1 d .
C312 C 0.3009(8) 0.2896(8) 0.3095(5) 0.039(2) Uani 1 1 d .
H312 H 0.2346 0.3127 0.2826 0.047 Uiso 1 1 calc R
C313 C 0.2620(11) 0.2003(10) 0.3506(6) 0.063(3) Uani 1 1 d .
H313 H 0.1684 0.1637 0.3511 0.076 Uiso 1 1 calc R
C314 C 0.3568(12) 0.1651(9) 0.3899(5) 0.054(3) Uani 1 1 d .
H314 H 0.3281 0.1063 0.4177 0.064 Uiso 1 1 calc R
C315 C 0.4924(10) 0.2150(9) 0.3889(5) 0.044(2) Uani 1 1 d .
H315 H 0.5577 0.1894 0.4151 0.053 Uiso 1 1 calc R
C316 C 0.5336(9) 0.3039(8) 0.3490(4) 0.038(2) Uani 1 1 d .
H316 H 0.6275 0.3386 0.3485 0.045 Uiso 1 1 calc R
C321 C 0.5459(7) 0.3751(7) 0.1871(4) 0.0287(17) Uani 1 1 d .
C322 C 0.6617(9) 0.4313(9) 0.1621(5) 0.046(2) Uani 1 1 d .
H322 H 0.7177 0.5189 0.1841 0.055 Uiso 1 1 calc R
C323 C 0.6947(10) 0.3580(10) 0.1044(5) 0.057(3) Uani 1 1 d .
H323 H 0.7749 0.3955 0.0885 0.068 Uiso 1 1 calc R
C324 C 0.6124(11) 0.2322(9) 0.0705(5) 0.052(3) Uani 1 1 d .
H324 H 0.6337 0.1847 0.0305 0.062 Uiso 1 1 calc R
C325 C 0.4978(10) 0.1759(8) 0.0956(4) 0.042(2) Uani 1 1 d .
H325 H 0.4418 0.0885 0.0733 0.051 Uiso 1 1 calc R
C326 C 0.4650(8) 0.2463(7) 0.1529(4) 0.0328(18) Uani 1 1 d .
H326 H 0.3862 0.2067 0.1694 0.039 Uiso 1 1 calc R
C411 C 0.0345(7) 0.4519(7) 0.3154(4) 0.0316(18) Uani 1 1 d .
C412 C 0.0236(10) 0.4114(10) 0.3742(5) 0.057(3) Uani 1 1 d .
H412 H 0.0843 0.4626 0.4148 0.069 Uiso 1 1 calc R
C413 C -0.0772(11) 0.2941(11) 0.3751(7) 0.072(4) Uani 1 1 d .
H413 H -0.0843 0.2667 0.4159 0.086 Uiso 1 1 calc R
C414 C -0.1660(10) 0.2192(9) 0.3153(7) 0.061(3) Uani 1 1 d .
H414 H -0.2346 0.1409 0.3153 0.073 Uiso 1 1 calc R
C415 C -0.1538(10) 0.2582(10) 0.2579(6) 0.067(3) Uani 1 1 d .
H415 H -0.2131 0.2057 0.2171 0.081 Uiso 1 1 calc R
C416 C -0.0544(10) 0.3760(9) 0.2567(5) 0.057(3) Uani 1 1 d .
H416 H -0.0487 0.4030 0.2157 0.068 Uiso 1 1 calc R
C421 C 0.0648(7) 0.7135(7) 0.2918(4) 0.0232(16) Uani 1 1 d .
C422 C 0.0375(8) 0.8092(8) 0.3414(4) 0.0341(19) Uani 1 1 d .
H422 H 0.0724 0.8201 0.3877 0.041 Uiso 1 1 calc R
C423 C -0.0402(9) 0.8892(8) 0.3241(5) 0.041(2) Uani 1 1 d .
H423 H -0.0588 0.9536 0.3585 0.049 Uiso 1 1 calc R
C424 C -0.0907(9) 0.8748(9) 0.2562(5) 0.043(2) Uani 1 1 d .
H424 H -0.1419 0.9307 0.2441 0.052 Uiso 1 1 calc R
C425 C -0.0653(8) 0.7772(8) 0.2059(5) 0.040(2) Uani 1 1 d .
H425 H -0.1013 0.7644 0.1595 0.048 Uiso 1 1 calc R
C426 C 0.0132(8) 0.6997(8) 0.2250(4) 0.0307(18) Uani 1 1 d .
H426 H 0.0320 0.6350 0.1909 0.037 Uiso 1 1 calc R

loop_
_atom_site_aniso_label
_atom_site_aniso_U_11
_atom_site_aniso_U_22
_atom_site_aniso_U_33
_atom_site_aniso_U_23
_atom_site_aniso_U_13
_atom_site_aniso_U_12
Pt1 0.01930(15) 0.01905(14) 0.02368(16) 0.00414(11) -0.00181(11) 0.00363(10)
I1 0.0336(3) 0.0382(3) 0.0370(3) -0.0080(2) -0.0089(2) 0.0068(2)
P1 0.0244(10) 0.0191(9) 0.0243(10) 0.0044(8) -0.0016(8) 0.0028(8)
Cl1 0.0326(10) 0.0341(10) 0.0291(10) 0.0016(8) -0.0021(8) 0.0080(8)
P2 0.0234(10) 0.0220(9) 0.0250(10) 0.0081(8) 0.0016(8) 0.0061(8)
P3 0.0193(9) 0.0187(9) 0.0321(11) 0.0074(8) 0.0009(8) 0.0040(7)
P4 0.0223(10) 0.0228(9) 0.0251(10) 0.0086(8) 0.0018(8) 0.0054(8)
C121 0.024(4) 0.020(4) 0.033(4) 0.008(3) -0.001(3) -0.003(3)
C122 0.040(5) 0.019(4) 0.033(4) 0.008(3) 0.006(4) 0.010(3)
C131 0.030(4) 0.025(4) 0.032(4) 0.008(3) -0.010(3) 0.001(3)
C132 0.017(4) 0.027(4) 0.050(5) 0.006(4) -0.003(4) 0.004(3)
C141 0.038(5) 0.033(4) 0.026(4) 0.005(3) 0.000(4) 0.014(4)
C142 0.028(4) 0.034(4) 0.034(4) 0.009(4) 0.008(3) 0.008(3)
C211 0.024(4) 0.036(4) 0.041(5) 0.025(4) 0.005(4) 0.006(3)
C212 0.032(5) 0.036(5) 0.078(7) 0.030(5) -0.001(5) 0.007(4)
C213 0.039(6) 0.048(6) 0.132(11) 0.058(7) -0.002(7) 0.012(5)
C214 0.027(5) 0.096(9) 0.092(9) 0.064(8) -0.012(6) 0.008(6)
C215 0.035(5) 0.097(9) 0.045(6) 0.027(6) 0.000(5) 0.015(6)
C216 0.039(5) 0.071(7) 0.045(6) 0.025(5) 0.004(4) 0.025(5)
C221 0.022(4) 0.040(4) 0.023(4) 0.011(3) -0.002(3) 0.009(3)
C222 0.033(5) 0.037(5) 0.041(5) 0.012(4) 0.013(4) 0.002(4)
C223 0.034(5) 0.048(6) 0.050(6) 0.013(5) 0.009(4) -0.003(4)
C224 0.033(5) 0.065(6) 0.033(5) 0.015(4) 0.009(4) 0.009(4)
C225 0.042(5) 0.048(5) 0.040(5) -0.005(4) 0.005(4) 0.015(4)
C226 0.034(5) 0.032(4) 0.034(5) 0.004(4) 0.009(4) 0.006(4)
C311 0.037(4) 0.019(4) 0.023(4) 0.005(3) 0.010(3) 0.009(3)
C312 0.028(4) 0.040(5) 0.062(6) 0.025(4) 0.018(4) 0.015(4)
C313 0.058(7) 0.051(6) 0.100(9) 0.041(6) 0.044(6) 0.017(5)
C314 0.097(9) 0.043(5) 0.046(6) 0.028(5) 0.029(6) 0.043(6)
C315 0.059(6) 0.043(5) 0.043(5) 0.023(4) 0.006(5) 0.029(5)
C316 0.035(5) 0.030(4) 0.048(5) 0.010(4) 0.002(4) 0.011(4)
C321 0.025(4) 0.028(4) 0.036(5) 0.016(3) 0.002(3) 0.007(3)
C322 0.039(5) 0.032(5) 0.057(6) 0.001(4) 0.020(5) -0.002(4)
C323 0.051(6) 0.056(6) 0.075(8) 0.026(6) 0.027(6) 0.019(5)
C324 0.072(7) 0.046(6) 0.047(6) 0.003(5) 0.017(5) 0.036(5)
C325 0.056(6) 0.032(5) 0.036(5) 0.003(4) 0.004(4) 0.015(4)
C326 0.031(4) 0.026(4) 0.043(5) 0.006(4) 0.011(4) 0.012(3)
C411 0.019(4) 0.027(4) 0.049(5) 0.016(4) 0.004(4) 0.003(3)
C412 0.042(6) 0.071(7) 0.053(6) 0.038(5) -0.007(5) -0.006(5)
C413 0.056(7) 0.074(8) 0.106(10) 0.072(8) 0.020(7) 0.012(6)
C414 0.038(6) 0.029(5) 0.122(10) 0.033(6) 0.023(6) 0.004(4)
C415 0.046(6) 0.052(6) 0.082(8) 0.003(6) 0.022(6) -0.017(5)
C416 0.059(7) 0.043(6) 0.059(7) 0.010(5) 0.021(5) -0.003(5)
C421 0.023(4) 0.020(4) 0.030(4) 0.014(3) 0.007(3) 0.003(3)
C422 0.032(4) 0.037(5) 0.033(5) 0.008(4) 0.003(4) 0.011(4)
C423 0.042(5) 0.030(4) 0.054(6) 0.005(4) 0.014(4) 0.020(4)
C424 0.036(5) 0.039(5) 0.068(7) 0.031(5) 0.017(5) 0.017(4)
C425 0.026(4) 0.040(5) 0.052(6) 0.028(4) -0.001(4) -0.004(4)
C426 0.027(4) 0.032(4) 0.037(5) 0.013(4) 0.009(4) 0.010(3)

loop_
_atom_type_symbol
_atom_type_description
_atom_type_scat_dispersion_real
_atom_type_scat_dispersion_imag
_atom_type_scat_source
C C 0.0033 0.0016 'International Tables Vol C Tables 4.2.6.8 and 6.1.1.4'
H H 0.0000 0.0000 'International Tables Vol C Tables 4.2.6.8 and 6.1.1.4'
Cl Cl 0.1484 0.1585 'International Tables Vol C Tables 4.2.6.8 and 6.1.1.4'
I I -0.4742 1.8119 'International Tables Vol C Tables 4.2.6.8 and 6.1.1.4'
P P 0.1023 0.0942 'International Tables Vol C Tables 4.2.6.8 and 6.1.1.4'
Pt Pt -1.7033 8.3905 'International Tables Vol C Tables 4.2.6.8 and 6.1.1.4'

loop_
_geom_angle_atom_site_label_1
_geom_angle_atom_site_label_2
_geom_angle_atom_site_label_3
_geom_angle
_geom_angle_publ_flag
P1 Pt1 P3 84.13(7) y
P1 Pt1 P2 85.06(7) y
P3 Pt1 P2 123.54(7) y
P1 Pt1 P4 84.70(7) y
P3 Pt1 P4 121.53(7) y
P2 Pt1 P4 112.30(7) y
P1 Pt1 I1 177.30(5) y
P3 Pt1 I1 93.27(5) y
P2 Pt1 I1 95.82(5) y
P4 Pt1 I1 97.30(5) y
C131 P1 C141 109.4(4) ?
C131 P1 C121 108.4(4) ?
C141 P1 C121 107.7(4) ?
C131 P1 Pt1 111.3(2) ?
C141 P1 Pt1 111.1(3) ?
C121 P1 Pt1 108.9(2) ?
C211 P2 C122 104.5(4) ?
C211 P2 C221 100.0(3) ?
C122 P2 C221 104.5(4) ?
C211 P2 Pt1 125.5(2) ?
C122 P2 Pt1 104.0(3) ?
C221 P2 Pt1 116.2(3) ?
C321 P3 C311 104.0(3) ?
C321 P3 C132 106.2(4) ?
C311 P3 C132 104.7(4) ?
C321 P3 Pt1 120.1(2) ?
C311 P3 Pt1 114.9(3) ?
C132 P3 Pt1 105.7(3) ?
C411 P4 C421 102.7(3) ?
C411 P4 C142 105.1(4) ?
C421 P4 C142 106.6(3) ?
C411 P4 Pt1 123.0(3) ?
C421 P4 Pt1 113.6(2) ?
C142 P4 Pt1 104.6(3) ?
C122 C121 P1 109.4(5) ?
C122 C121 H12A 109.8 ?
P1 C121 H12A 109.8 ?
C122 C121 H12B 109.8 ?
P1 C121 H12B 109.8 ?
H12A C121 H12B 108.2 ?
C121 C122 P2 109.1(5) ?
C121 C122 H12C 109.9 ?
P2 C122 H12C 109.9 ?
C121 C122 H12D 109.9 ?
P2 C122 H12D 109.9 ?
H12C C122 H12D 108.3 ?
C132 C131 P1 109.2(5) ?
C132 C131 H13A 109.8 ?
P1 C131 H13A 109.9 ?
C132 C131 H13B 109.8 ?
P1 C131 H13B 109.9 ?
H13A C131 H13B 108.3 ?
C131 C132 P3 108.0(5) ?
C131 C132 H13C 110.1 ?
P3 C132 H13C 110.1 ?
C131 C132 H13D 110.1 ?
P3 C132 H13D 110.1 ?
H13C C132 H13D 108.4 ?
C142 C141 P1 111.0(5) ?
C142 C141 H14A 109.4 ?
P1 C141 H14A 109.4 ?
C142 C141 H14B 109.4 ?
P1 C141 H14B 109.4 ?
H14A C141 H14B 108.0 ?
C141 C142 P4 109.3(5) ?
C141 C142 H14C 109.8 ?
P4 C142 H14C 109.8 ?
C141 C142 H14D 109.8 ?
P4 C142 H14D 109.8 ?
H14C C142 H14D 108.3 ?
C212 C211 C216 118.2(8) ?
C212 C211 P2 122.8(7) ?
C216 C211 P2 119.0(6) ?
C211 C212 C213 119.4(10) ?
C211 C212 H212 120.3 ?
C213 C212 H212 120.3 ?
C214 C213 C212 120.2(10) ?
C214 C213 H213 119.9 ?
C212 C213 H213 119.9 ?
C213 C214 C215 121.1(9) ?
C213 C214 H214 119.5 ?
C215 C214 H214 119.5 ?
C214 C215 C216 119.8(10) ?
C214 C215 H215 120.1 ?
C216 C215 H215 120.1 ?
C215 C216 C211 121.3(10) ?
C215 C216 H216 119.4 ?
C211 C216 H216 119.4 ?
C222 C221 C226 118.8(7) ?
C222 C221 P2 121.8(6) ?
C226 C221 P2 119.2(6) ?
C221 C222 C223 121.7(8) ?
C221 C222 H222 119.1 ?
C223 C222 H222 119.1 ?
C224 C223 C222 119.3(8) ?
C224 C223 H223 120.3 ?
C222 C223 H223 120.3 ?
C223 C224 C225 120.3(8) ?
C223 C224 H224 119.9 ?
C225 C224 H224 119.9 ?
C224 C225 C226 119.6(8) ?
C224 C225 H225 120.2 ?
C226 C225 H225 120.2 ?
C221 C226 C225 120.1(8) ?
C221 C226 H226 120.0 ?
C225 C226 H226 120.0 ?
C312 C311 C316 118.9(7) ?
C312 C311 P3 119.5(6) ?
C316 C311 P3 121.6(6) ?
C311 C312 C313 118.5(8) ?
C311 C312 H312 120.8 ?
C313 C312 H312 120.8 ?
C314 C313 C312 121.6(9) ?
C314 C313 H313 119.2 ?
C312 C313 H313 119.2 ?
C315 C314 C313 120.1(9) ?
C315 C314 H314 120.0 ?
C313 C314 H314 120.0 ?
C314 C315 C316 119.4(8) ?
C314 C315 H315 120.3 ?
C316 C315 H315 120.3 ?
C315 C316 C311 121.4(8) ?
C315 C316 H316 119.3 ?
C311 C316 H316 119.3 ?
C326 C321 C322 118.5(8) ?
C326 C321 P3 119.3(6) ?
C322 C321 P3 122.1(6) ?
C323 C322 C321 119.8(8) ?
C321 C322 H322 120.1 ?
C323 C322 H322 120.1 ?
C324 C323 C322 121.0(9) ?
C324 C323 H323 119.5 ?
C322 C323 H323 119.5 ?
C323 C324 C325 119.1(9) ?
C323 C324 H324 120.4 ?
C325 C324 H324 120.4 ?
C326 C325 C324 120.4(8) ?
C326 C325 H325 119.8 ?
C324 C325 H325 119.8 ?
C325 C326 C321 121.1(8) ?
C325 C326 H326 119.5 ?
C321 C326 H326 119.5 ?
C412 C411 C416 118.9(8) ?
C412 C411 P4 122.4(7) ?
C416 C411 P4 118.7(7) ?
C411 C412 C413 120.8(9) ?
C411 C412 H412 119.6 ?
C413 C412 H412 119.6 ?
C414 C413 C412 119.3(10) ?
C414 C413 H413 120.3 ?
C412 C413 H413 120.3 ?
C415 C414 C413 119.7(9) ?
C415 C414 H414 120.2 ?
C413 C414 H414 120.2 ?
C414 C415 C416 121.3(11) ?
C414 C415 H415 119.3 ?
C416 C415 H415 119.3 ?
C411 C416 C415 120.0(10) ?
C411 C416 H416 120.0 ?
C415 C416 H416 120.0 ?
C426 C421 C422 118.5(7) ?
C426 C421 P4 118.4(6) ?
C422 C421 P4 123.1(6) ?
C423 C422 C421 120.9(8) ?
C423 C422 H422 119.6 ?
C421 C422 H422 119.6 ?
C422 C423 C424 119.9(8) ?
C422 C423 H423 120.0 ?
C424 C423 H423 120.0 ?
C423 C424 C425 119.6(8) ?
C423 C424 H424 120.2 ?
C425 C424 H424 120.2 ?
C426 C425 C424 118.8(8) ?
C426 C425 H425 120.6 ?
C424 C425 H425 120.6 ?
C421 C426 C425 122.3(8) ?
C421 C426 H426 118.9 ?
C425 C426 H426 118.9 ?

loop_
_geom_bond_atom_site_label_1
_geom_bond_atom_site_label_2
_geom_bond_distance
_geom_bond_publ_flag
Pt1 P1 2.229(2) y
Pt1 P3 2.338(2) y
Pt1 P2 2.382(2) y
Pt1 P4 2.390(2) y
Pt1 I1 2.7091(11) y
P1 C131 1.809(8) ?
P1 C141 1.816(8) ?
P1 C121 1.818(7) ?
P2 C211 1.813(8) ?
P2 C122 1.821(7) ?
P2 C221 1.823(8) ?
P3 C321 1.816(8) ?
P3 C311 1.831(7) ?
P3 C132 1.835(7) ?
P4 C411 1.828(7) ?
P4 C421 1.833(7) ?
P4 C142 1.847(8) ?
C121 C122 1.506(10) ?
C121 H12A 0.9800 ?
C121 H12B 0.9800 ?
C122 H12C 0.9800 ?
C122 H12D 0.9800 ?
C131 C132 1.529(10) ?
C131 H13A 0.9800 ?
C131 H13B 0.9800 ?
C132 H13C 0.9800 ?
C132 H13D 0.9800 ?
C141 C142 1.520(10) ?
C141 H14A 0.9800 ?
C141 H14B 0.9800 ?
C142 H14C 0.9800 ?
C142 H14D 0.9800 ?
C211 C212 1.384(11) ?
C211 C216 1.399(12) ?
C212 C213 1.412(12) ?
C212 H212 0.9400 ?
C213 C214 1.353(16) ?
C213 H213 0.9400 ?
C214 C215 1.361(15) ?
C214 H214 0.9400 ?
C215 C216 1.370(12) ?
C215 H215 0.9400 ?
C216 H216 0.9400 ?
C221 C222 1.372(10) ?
C221 C226 1.391(10) ?
C222 C223 1.396(11) ?
C222 H222 0.9400 ?
C223 C224 1.376(12) ?
C223 H223 0.9400 ?
C224 C225 1.385(12) ?
C224 H224 0.9400 ?
C225 C226 1.411(11) ?
C225 H225 0.9400 ?
C226 H226 0.9400 ?
C311 C312 1.382(10) ?
C311 C316 1.392(11) ?
C312 C313 1.402(12) ?
C312 H312 0.9400 ?
C313 C314 1.366(14) ?
C313 H313 0.9400 ?
C314 C315 1.358(13) ?
C314 H314 0.9400 ?
C315 C316 1.386(11) ?
C315 H315 0.9400 ?
C316 H316 0.9400 ?
C321 C326 1.386(10) ?
C321 C322 1.385(11) ?
C322 C323 1.387(13) ?
C322 H322 0.9400 ?
C323 C324 1.367(13) ?
C323 H323 0.9400 ?
C324 C325 1.378(13) ?
C324 H324 0.9400 ?
C325 C326 1.368(11) ?
C325 H325 0.9400 ?
C326 H326 0.9400 ?
C411 C412 1.358(11) ?
C411 C416 1.369(12) ?
C412 C413 1.401(12) ?
C412 H412 0.9400 ?
C413 C414 1.381(15) ?
C413 H413 0.9400 ?
C414 C415 1.326(15) ?
C414 H414 0.9400 ?
C415 C416 1.400(12) ?
C415 H415 0.9400 ?
C416 H416 0.9400 ?
C421 C426 1.364(10) ?
C421 C422 1.377(10) ?
C422 C423 1.377(11) ?
C422 H422 0.9400 ?
C423 C424 1.381(12) ?
C423 H423 0.9400 ?
C424 C425 1.389(12) ?
C424 H424 0.9400 ?
C425 C426 1.374(11) ?
C425 H425 0.9400 ?
C426 H426 0.9400 ?
